data_7153370
loop_
_publ_author_name
'Yella, Ramesh'
'Murru, Siva'
'Ali, Abdur Rezzak'
'Patel, Bhisma K.'

_publ_section_title
;
 Arylthioureas with bromine or its equivalents gives no 'Hugerschoff'
 reaction product.
;
_journal_issue 15
_journal_name_full 'Organic &amp; biomolecular chemistry'
_journal_page_first 3389
_journal_page_last 3393
_journal_paper_doi 10.1039/c003892j
_journal_volume 8
_journal_year 2010
_chemical_formula_moiety 'C22 H24 Cl2 N4 O2 S'
_chemical_formula_sum 'C22 H24 Cl2 N4 O2 S'
_chemical_formula_weight 479.42
_space_group_IT_number 14
_symmetry_cell_setting monoclinic
_symmetry_space_group_name_Hall '-P 2ybc'
_symmetry_space_group_name_H-M 'P 1 21/c 1'
_atom_sites_solution_hydrogens geom
_atom_sites_solution_primary direct
_atom_sites_solution_secondary difmap
_audit_creation_method SHELXL-97
_cell_angle_alpha 90.00
_cell_angle_beta 90.02
_cell_angle_gamma 90.00
_cell_formula_units_Z 4
_cell_length_a 9.1161(6)
_cell_length_b 11.1981(6)
_cell_length_c 22.7023(13)
_cell_measurement_reflns_used 6178
_cell_measurement_temperature 296(2)
_cell_measurement_theta_max 23.85
_cell_measurement_theta_min 2.23
_cell_volume 2317.5(2)
_computing_cell_refinement 'Bruker SMART'
_computing_data_collection 'Bruker SMART'
_computing_data_reduction 'Bruker SAINT'
_computing_molecular_graphics 'Bruker SHELXTL'
_computing_publication_material 'Bruker SHELXTL'
_computing_structure_refinement 'Bruker SHELXTL'
_computing_structure_solution 'Bruker SHELXTL'
_diffrn_ambient_temperature 296(2)
_diffrn_measured_fraction_theta_full 0.990
_diffrn_measured_fraction_theta_max 0.990
_diffrn_measurement_device_type 'CCD area detector'
_diffrn_measurement_method 'phi and omega scans'
_diffrn_radiation_monochromator graphite
_diffrn_radiation_source 'fine-focus sealed tube'
_diffrn_radiation_type MoK\a
_diffrn_radiation_wavelength 0.71073
_diffrn_reflns_av_R_equivalents 0.0509
_diffrn_reflns_av_sigmaI/netI 0.0323
_diffrn_reflns_limit_h_max 10
_diffrn_reflns_limit_h_min -10
_diffrn_reflns_limit_k_max 12
_diffrn_reflns_limit_k_min -12
_diffrn_reflns_limit_l_max 25
_diffrn_reflns_limit_l_min -26
_diffrn_reflns_number 28642
_diffrn_reflns_theta_full 24.25
_diffrn_reflns_theta_max 24.25
_diffrn_reflns_theta_min 1.79
_exptl_absorpt_coefficient_mu 0.397
_exptl_absorpt_correction_type none
_exptl_crystal_density_diffrn 1.374
_exptl_crystal_density_meas 1.374
_exptl_crystal_density_method 'not measured'
_exptl_crystal_F_000 1000.0
_exptl_crystal_size_max 0.3
_exptl_crystal_size_mid 0.2
_exptl_crystal_size_min 0.1
_refine_diff_density_max 0.322
_refine_diff_density_min -0.279
_refine_diff_density_rms 0.038
_refine_ls_extinction_method none
_refine_ls_goodness_of_fit_ref 0.842
_refine_ls_hydrogen_treatment constr
_refine_ls_matrix_type full
_refine_ls_number_parameters 280
_refine_ls_number_reflns 3718
_refine_ls_number_restraints 0
_refine_ls_restrained_S_all 0.842
_refine_ls_R_factor_all 0.0587
_refine_ls_R_factor_gt 0.0396
_refine_ls_shift/su_max 0.000
_refine_ls_shift/su_mean 0.000
_refine_ls_structure_factor_coef Fsqd
_refine_ls_weighting_details 'calc w=1/[\s^2^(Fo^2^)+(0.1000P)^2^+0.1173P] where P=(Fo^2^+2Fc^2^)/3'
_refine_ls_weighting_scheme calc
_refine_ls_wR_factor_gt 0.1186
_refine_ls_wR_factor_ref 0.1319
_reflns_number_gt 2603
_reflns_number_total 3718
_reflns_threshold_expression >2sigma(I)
_cod_data_source_file c003892j.txt
_cod_data_source_block 5b
_cod_depositor_comments
;
  Moved the _audit_creation_method data item out of the loop.

  Antanas Vaitkus,
  2019-03-01

The following automatic conversions were performed:

'_symmetry_cell_setting' value 'Monoclinic' changed to 'monoclinic'
according to /home/saulius/struct/CIF-dictionaries/cif_core.dic
dictionary named 'cif_core.dic' version 2.4.2 from 2011-04-26.

Automatic conversion script
Id: cif_fix_values 1891 2012-01-12 08:04:46Z andrius 
;
_cod_original_sg_symbol_H-M 'P2(1)/c '
_cod_database_code 7153370

loop_
_symmetry_equiv_pos_as_xyz
'x, y, z'
'-x, y+1/2, -z+1/2'
'-x, -y, -z'
'x, -y-1/2, z-1/2'

loop_
_atom_site_label
_atom_site_type_symbol
_atom_site_fract_x
_atom_site_fract_y
_atom_site_fract_z
_atom_site_U_iso_or_equiv
_atom_site_adp_type
_atom_site_occupancy
_atom_site_symmetry_multiplicity
_atom_site_calc_flag
_atom_site_refinement_flags
S1 S 0.11748(8) 0.55428(6) 0.05620(3) 0.0684(3) Uani 1 1 d .
Cl2 Cl 0.04201(10) -0.15995(6) 0.09245(4) 0.0852(3) Uani 1 1 d .
Cl1 Cl 0.32772(10) 0.62306(9) 0.35023(3) 0.0971(3) Uani 1 1 d .
N1 N 0.4507(2) 0.44549(17) 0.11004(9) 0.0548(5) Uani 1 1 d .
N3 N 0.4092(2) 0.32033(16) 0.03126(8) 0.0504(5) Uani 1 1 d .
N2 N 0.2180(2) 0.34911(14) 0.09889(8) 0.0457(5) Uani 1 1 d .
C21 C 0.3643(3) 0.37815(19) 0.08080(10) 0.0458(6) Uani 1 1 d .
N4 N 0.0086(2) 0.42369(18) 0.14343(9) 0.0618(6) Uani 1 1 d .
C16 C 0.5648(3) 0.3154(2) 0.01746(12) 0.0612(7) Uani 1 1 d .
H5A H 0.6222 0.3197 0.0534 0.073 Uiso 1 1 calc R
H5B H 0.5917 0.3823 -0.0075 0.073 Uiso 1 1 calc R
C12 C 0.2648(3) 0.14004(19) 0.12107(11) 0.0544(6) Uani 1 1 d .
H6 H 0.3532 0.1620 0.1384 0.065 Uiso 1 1 calc R
C1 C 0.4142(3) 0.4853(2) 0.16708(10) 0.0523(6) Uani 1 1 d .
C22 C 0.1123(3) 0.44060(18) 0.10204(10) 0.0481(6) Uani 1 1 d .
C7 C 0.1731(3) 0.22636(19) 0.09745(10) 0.0469(6) Uani 1 1 d .
C8 C 0.0420(3) 0.1935(2) 0.07176(11) 0.0555(6) Uani 1 1 d .
H10 H -0.0183 0.2514 0.0552 0.067 Uiso 1 1 calc R
C9 C -0.0004(3) 0.0748(2) 0.07053(12) 0.0632(7) Uani 1 1 d .
H11 H -0.0894 0.0526 0.0538 0.076 Uiso 1 1 calc R
C2 C 0.4270(3) 0.4109(2) 0.21541(12) 0.0651(7) Uani 1 1 d .
H12 H 0.4530 0.3313 0.2100 0.078 Uiso 1 1 calc R
C6 C 0.3784(3) 0.6044(2) 0.17603(11) 0.0605(7) Uani 1 1 d .
H13 H 0.3733 0.6563 0.1441 0.073 Uiso 1 1 calc R
O1 O 0.5065(2) 0.18518(18) -0.06525(9) 0.0840(6) Uani 1 1 d .
C5 C 0.3502(3) 0.6460(2) 0.23218(13) 0.0664(7) Uani 1 1 d .
H15 H 0.3231 0.7251 0.2380 0.080 Uiso 1 1 calc R
C13 C 0.3163(3) 0.3057(2) -0.02109(11) 0.0594(7) Uani 1 1 d .
H16A H 0.3317 0.3718 -0.0480 0.071 Uiso 1 1 calc R
H16B H 0.2137 0.3050 -0.0097 0.071 Uiso 1 1 calc R
C14 C 0.3554(3) 0.1901(3) -0.05075(13) 0.0774(8) Uani 1 1 d .
H17A H 0.3314 0.1241 -0.0248 0.093 Uiso 1 1 calc R
H17B H 0.2976 0.1815 -0.0864 0.093 Uiso 1 1 calc R
C10 C 0.0919(3) -0.0101(2) 0.09460(12) 0.0610(7) Uani 1 1 d .
C3 C 0.4018(3) 0.4531(3) 0.27175(13) 0.0721(8) Uani 1 1 d .
H19 H 0.4113 0.4028 0.3041 0.086 Uiso 1 1 calc R
C4 C 0.3625(3) 0.5702(3) 0.27924(12) 0.0647(7) Uani 1 1 d .
C15 C 0.5945(3) 0.1996(3) -0.01396(14) 0.0771(8) Uani 1 1 d .
H21A H 0.6972 0.1966 -0.0251 0.093 Uiso 1 1 calc R
H21B H 0.5758 0.1338 0.0128 0.093 Uiso 1 1 calc R
C20 C 0.0236(4) 0.3479(3) 0.19554(12) 0.0783(9) Uani 1 1 d .
H22A H -0.0377 0.2777 0.1912 0.094 Uiso 1 1 calc R
H22B H 0.1246 0.3217 0.1992 0.094 Uiso 1 1 calc R
C17 C -0.1344(3) 0.4848(3) 0.14038(16) 0.0914(10) Uani 1 1 d .
H23A H -0.2105 0.4276 0.1307 0.110 Uiso 1 1 calc R
H23B H -0.1320 0.5449 0.1096 0.110 Uiso 1 1 calc R
C11 C 0.2244(3) 0.0213(2) 0.11876(12) 0.0619(7) Uani 1 1 d .
H24 H 0.2868 -0.0372 0.1335 0.074 Uiso 1 1 calc R
O2 O -0.1629(3) 0.4574(4) 0.24408(13) 0.1437(13) Uani 1 1 d .
C19 C -0.0192(4) 0.4130(4) 0.24850(16) 0.1257(15) Uani 1 1 d .
H26A H -0.0125 0.3602 0.2823 0.151 Uiso 1 1 calc R
H26B H 0.0481 0.4789 0.2547 0.151 Uiso 1 1 calc R
C18 C -0.1682(5) 0.5423(4) 0.1978(2) 0.1342(17) Uani 1 1 d .
H27A H -0.0977 0.6054 0.2054 0.161 Uiso 1 1 calc R
H27B H -0.2651 0.5779 0.1962 0.161 Uiso 1 1 calc R

loop_
_atom_site_aniso_label
_atom_site_aniso_U_11
_atom_site_aniso_U_22
_atom_site_aniso_U_33
_atom_site_aniso_U_23
_atom_site_aniso_U_13
_atom_site_aniso_U_12
S1 0.0754(5) 0.0471(4) 0.0828(5) 0.0114(3) -0.0026(4) 0.0002(3)
Cl2 0.1117(7) 0.0457(4) 0.0984(6) -0.0099(3) 0.0275(5) -0.0211(4)
Cl1 0.0941(6) 0.1348(8) 0.0624(5) -0.0324(5) 0.0112(4) -0.0035(5)
N1 0.0582(13) 0.0538(11) 0.0523(12) -0.0088(10) 0.0069(10) -0.0096(10)
N3 0.0527(12) 0.0511(11) 0.0473(12) -0.0061(9) 0.0089(9) -0.0045(9)
N2 0.0494(12) 0.0368(9) 0.0508(11) -0.0028(8) 0.0079(9) -0.0011(8)
C21 0.0524(14) 0.0393(12) 0.0457(13) 0.0011(10) 0.0084(11) -0.0015(10)
N4 0.0613(13) 0.0601(12) 0.0639(14) -0.0011(10) 0.0140(11) 0.0145(10)
C16 0.0563(16) 0.0625(15) 0.0649(17) -0.0036(13) 0.0164(13) -0.0040(12)
C12 0.0541(15) 0.0453(13) 0.0637(16) 0.0029(11) 0.0046(12) -0.0022(11)
C1 0.0471(14) 0.0568(14) 0.0529(15) -0.0081(12) 0.0012(11) -0.0093(11)
C22 0.0533(14) 0.0406(12) 0.0505(14) -0.0079(10) 0.0013(12) 0.0000(10)
C7 0.0507(14) 0.0413(12) 0.0488(13) -0.0027(10) 0.0115(11) -0.0022(10)
C8 0.0544(16) 0.0500(14) 0.0622(16) -0.0079(12) 0.0051(13) 0.0006(11)
C9 0.0600(16) 0.0548(15) 0.0749(18) -0.0152(13) 0.0092(14) -0.0113(12)
C2 0.0772(19) 0.0595(15) 0.0587(17) -0.0049(13) 0.0017(14) 0.0085(13)
C6 0.0719(18) 0.0518(14) 0.0577(16) -0.0058(12) -0.0001(13) -0.0080(12)
O1 0.0875(15) 0.0937(14) 0.0709(14) -0.0264(11) 0.0214(12) 0.0048(11)
C5 0.0699(18) 0.0612(16) 0.0682(19) -0.0205(14) 0.0006(14) -0.0044(13)
C13 0.0677(17) 0.0613(15) 0.0491(15) -0.0034(12) 0.0059(13) -0.0029(12)
C14 0.083(2) 0.082(2) 0.0672(19) -0.0239(15) 0.0099(16) -0.0083(15)
C10 0.0726(19) 0.0427(13) 0.0678(17) -0.0067(12) 0.0219(14) -0.0100(12)
C3 0.076(2) 0.085(2) 0.0554(17) 0.0030(14) -0.0043(14) 0.0023(15)
C4 0.0553(16) 0.086(2) 0.0530(16) -0.0176(15) 0.0038(13) -0.0075(14)
C15 0.072(2) 0.0792(19) 0.080(2) -0.0119(16) 0.0162(17) 0.0127(15)
C20 0.085(2) 0.091(2) 0.0591(18) 0.0061(15) 0.0193(15) 0.0102(16)
C17 0.070(2) 0.094(2) 0.110(3) -0.005(2) 0.0119(18) 0.0249(17)
C11 0.0708(19) 0.0424(13) 0.0725(17) 0.0033(12) 0.0103(14) 0.0052(12)
O2 0.090(2) 0.249(4) 0.0926(19) -0.026(2) 0.0310(16) 0.043(2)
C19 0.099(3) 0.206(5) 0.073(2) -0.025(3) 0.014(2) 0.030(3)
C18 0.088(3) 0.150(4) 0.165(5) -0.061(4) 0.021(3) 0.036(3)

loop_
_atom_type_symbol
_atom_type_description
_atom_type_scat_dispersion_real
_atom_type_scat_dispersion_imag
_atom_type_scat_source
C C 0.0033 0.0016 'International Tables Vol C Tables 4.2.6.8 and 6.1.1.4'
H H 0.0000 0.0000 'International Tables Vol C Tables 4.2.6.8 and 6.1.1.4'
N N 0.0061 0.0033 'International Tables Vol C Tables 4.2.6.8 and 6.1.1.4'
O O 0.0106 0.0060 'International Tables Vol C Tables 4.2.6.8 and 6.1.1.4'
S S 0.1246 0.1234 'International Tables Vol C Tables 4.2.6.8 and 6.1.1.4'
Cl Cl 0.1484 0.1585 'International Tables Vol C Tables 4.2.6.8 and 6.1.1.4'

loop_
_geom_angle_atom_site_label_1
_geom_angle_atom_site_label_2
_geom_angle_atom_site_label_3
_geom_angle
C21 N1 C1 121.22(19)
C21 N3 C16 119.32(19)
C21 N3 C13 123.26(19)
C16 N3 C13 112.59(19)
C22 N2 C21 119.09(17)
C22 N2 C7 120.22(18)
C21 N2 C7 118.44(17)
N1 C21 N3 121.7(2)
N1 C21 N2 124.0(2)
N3 C21 N2 114.14(19)
C22 N4 C20 125.5(2)
C22 N4 C17 121.5(2)
C20 N4 C17 113.0(2)
N3 C16 C15 108.1(2)
C11 C12 C7 119.7(2)
C2 C1 C6 118.9(2)
C2 C1 N1 121.3(2)
C6 C1 N1 119.6(2)
N4 C22 N2 114.43(19)
N4 C22 S1 124.79(17)
N2 C22 S1 120.75(17)
C8 C7 C12 120.0(2)
C8 C7 N2 120.8(2)
C12 C7 N2 119.2(2)
C7 C8 C9 120.4(2)
C10 C9 C8 118.9(2)
C1 C2 C3 120.9(2)
C5 C6 C1 120.2(3)
C14 O1 C15 110.7(2)
C4 C5 C6 119.7(3)
N3 C13 C14 108.8(2)
O1 C14 C13 111.6(2)
C11 C10 C9 121.2(2)
C11 C10 Cl2 119.2(2)
C9 C10 Cl2 119.6(2)
C4 C3 C2 119.1(3)
C5 C4 C3 121.2(3)
C5 C4 Cl1 119.7(2)
C3 C4 Cl1 119.1(2)
O1 C15 C16 112.6(2)
C19 C20 N4 110.6(3)
N4 C17 C18 110.1(3)
C10 C11 C12 119.8(2)
C19 O2 C18 108.8(3)
O2 C19 C20 111.6(3)
O2 C18 C17 110.7(4)

loop_
_geom_bond_atom_site_label_1
_geom_bond_atom_site_label_2
_geom_bond_distance
S1 C22 1.645(2)
Cl2 C10 1.740(2)
Cl1 C4 1.746(3)
N1 C21 1.277(3)
N1 C1 1.409(3)
N3 C21 1.361(3)
N3 C16 1.454(3)
N3 C13 1.468(3)
N2 C22 1.408(3)
N2 C21 1.433(3)
N2 C7 1.434(3)
N4 C22 1.346(3)
N4 C20 1.462(3)
N4 C17 1.474(3)
C16 C15 1.505(4)
C12 C11 1.381(3)
C12 C7 1.386(3)
C1 C2 1.383(3)
C1 C6 1.388(3)
C7 C8 1.380(3)
C8 C9 1.384(3)
C9 C10 1.382(4)
C2 C3 1.383(4)
C6 C5 1.381(4)
O1 C14 1.417(3)
O1 C15 1.423(3)
C5 C4 1.369(4)
C13 C14 1.502(3)
C10 C11 1.372(4)
C3 C4 1.369(4)
C20 C19 1.459(4)
C17 C18 1.486(5)
O2 C19 1.405(4)
O2 C18 1.418(6)
